data_7712308
loop_
_publ_author_name
'Tang, Jie'
'Xiong, Hualin'
'Tang, Yongxing'
'Yang, Hongwei'
'Cheng, Guangbin'

_publ_section_title
;
 The design and synthesis of new advanced energetic materials based on
 pyrazole-triazole backbones.
;
_journal_name_full 'Dalton transactions (Cambridge, England : 2003)'
_journal_paper_doi 10.1039/d3dt00001j
_journal_year 2023
_chemical_formula_moiety 'C10 H4 N16 O8'
_chemical_formula_sum 'C10 H4 N16 O8'
_chemical_formula_weight 476.29
_space_group_crystal_system orthorhombic
_space_group_IT_number 61
_space_group_name_Hall '-P 2ac 2ab'
_space_group_name_H-M_alt 'P b c a'
_atom_sites_solution_hydrogens difmap
_atom_sites_solution_primary dual
_audit_creation_date 2023-02-03
_audit_creation_method
;
Olex2 1.2
(compiled 2018.05.29 svn.r3508 for OlexSys, GUI svn.r5506)
;
_audit_update_record
;
2023-02-03 deposited with the CCDC.	2023-02-06 downloaded from the CCDC.
;
_cell_angle_alpha 90
_cell_angle_beta 90
_cell_angle_gamma 90
_cell_formula_units_Z 4
_cell_length_a 10.7356(16)
_cell_length_b 10.1583(16)
_cell_length_c 15.310(2)
_cell_measurement_reflns_used 1467
_cell_measurement_temperature 173
_cell_measurement_theta_max 21.32
_cell_measurement_theta_min 3.06
_cell_volume 1669.6(4)
_computing_cell_refinement 'SAINT v8.34A (Bruker, 2013)'
_computing_data_collection 'Bruker APEX3'
_computing_data_reduction 'SAINT v8.34A (Bruker, 2013)'
_computing_molecular_graphics 'Olex2 (Dolomanov et al., 2009)'
_computing_publication_material 'Olex2 (Dolomanov et al., 2009)'
_computing_structure_refinement 'ShelXL (Sheldrick, 2015)'
_computing_structure_solution 'ShelXT (Sheldrick, 2015)'
_diffrn_ambient_temperature 173.0
_diffrn_measured_fraction_theta_full 0.999
_diffrn_measured_fraction_theta_max 0.999
_diffrn_measurement_device_type 'D8 VENTURE'
_diffrn_measurement_method '\f and \w scans'
_diffrn_radiation_type MoK\a
_diffrn_radiation_wavelength 0.71073
_diffrn_reflns_av_R_equivalents 0.0696
_diffrn_reflns_av_unetI/netI 0.0408
_diffrn_reflns_Laue_measured_fraction_full 0.999
_diffrn_reflns_Laue_measured_fraction_max 0.999
_diffrn_reflns_limit_h_max 13
_diffrn_reflns_limit_h_min -13
_diffrn_reflns_limit_k_max 12
_diffrn_reflns_limit_k_min -12
_diffrn_reflns_limit_l_max 18
_diffrn_reflns_limit_l_min -19
_diffrn_reflns_number 12929
_diffrn_reflns_point_group_measured_fraction_full 0.999
_diffrn_reflns_point_group_measured_fraction_max 0.999
_diffrn_reflns_theta_full 25.242
_diffrn_reflns_theta_max 26.459
_diffrn_reflns_theta_min 2.661
_diffrn_standards_number 0
_exptl_absorpt_coefficient_mu 0.166
_exptl_absorpt_correction_T_max 0.7456
_exptl_absorpt_correction_T_min 0.6731
_exptl_absorpt_correction_type multi-scan
_exptl_absorpt_process_details
'SADABS-2014/5 (Bruker,2014/5) was used for absorption correction. wR2(int) was 0.0539 before and 0.0381 after correction. The Ratio of minimum to maximum transmission is 0.9028. The \l/2 correction factor is 0.00150.'
_exptl_crystal_colour colourless
_exptl_crystal_colour_primary colourless
_exptl_crystal_density_diffrn 1.895
_exptl_crystal_description block
_exptl_crystal_F_000 960
_exptl_crystal_size_max 0.19
_exptl_crystal_size_mid 0.12
_exptl_crystal_size_min 0.08
_refine_diff_density_max 0.288
_refine_diff_density_min -0.238
_refine_diff_density_rms 0.058
_refine_ls_extinction_method none
_refine_ls_goodness_of_fit_ref 1.031
_refine_ls_hydrogen_treatment refall
_refine_ls_matrix_type full
_refine_ls_number_parameters 216
_refine_ls_number_reflns 1726
_refine_ls_number_restraints 335
_refine_ls_restrained_S_all 0.982
_refine_ls_R_factor_all 0.0684
_refine_ls_R_factor_gt 0.0488
_refine_ls_shift/su_max 0.003
_refine_ls_shift/su_mean 0.000
_refine_ls_structure_factor_coef Fsqd
_refine_ls_weighting_details 'w=1/[\s^2^(Fo^2^)+(0.0621P)^2^+1.3833P] where P=(Fo^2^+2Fc^2^)/3'
_refine_ls_weighting_scheme calc
_refine_ls_wR_factor_gt 0.1209
_refine_ls_wR_factor_ref 0.1331
_reflns_Friedel_coverage 0.000
_reflns_number_gt 1300
_reflns_number_total 1726
_reflns_threshold_expression 'I > 2\s(I)'
_cod_data_source_file d3dt00001j2.cif
_cod_data_source_block xmx-4
_cod_database_code 7712308
_shelx_shelxl_version_number 2018/3
_shelx_space_group_comment
;
The symmetry employed for this shelxl refinement is uniquely defined
by the following loop, which should always be used as a source of
symmetry information in preference to the above space-group names.
They are only intended as comments.
;
_shelx_estimated_absorpt_t_max 0.987
_shelx_estimated_absorpt_t_min 0.969
_olex2_refinement_description
;
1. Rigid bond restraints
 All non-hydrogen atoms
 with sigma for 1-2 distances of 0.01 and sigma for 1-3 distances of 0.01
 All non-hydrogen atoms
 with sigma for 1-2 distances of 0.01 and sigma for 1-3 distances of 0.01
2. Uiso/Uaniso restraints and constraints
All non-hydrogen atoms have similar U: within 2A with sigma of 0.04 and sigma
for terminal atoms of 0.08
Uanis(O2) \\sim Ueq, Uanis(O5) \\sim Ueq, Uanis(O4A) \\sim Ueq, Uanis(O4) \\sim
Ueq, Uanis(O7) \\sim Ueq, Uanis(O7A) \\sim Ueq, Uanis(O3A) \\sim Ueq, Uanis(O3)
\\sim Ueq, Uanis(O1) \\sim Ueq, Uanis(O1A) \\sim Ueq: with sigma of 0.005 and
sigma for terminal atoms of 0.01
3. Others
 Fixed Sof: O1(0.815) O3(0.815) O4(0.53) O7(0.53) O2(0.05) O5(0.05) O4A(0.42)
 O7A(0.42) O1A(0.185) O3A(0.185)
;
_olex2_submission_special_instructions 'No special instructions were received'

loop_
_space_group_symop_operation_xyz
'x, y, z'
'-x+1/2, -y, z+1/2'
'x+1/2, -y+1/2, -z'
'-x, y+1/2, -z+1/2'
'-x, -y, -z'
'x-1/2, y, -z-1/2'
'-x-1/2, y-1/2, z'
'x, -y-1/2, z-1/2'

loop_
_atom_site_label
_atom_site_type_symbol
_atom_site_fract_x
_atom_site_fract_y
_atom_site_fract_z
_atom_site_U_iso_or_equiv
_atom_site_adp_type
_atom_site_occupancy
_atom_site_site_symmetry_order
_atom_site_calc_flag
_atom_site_refinement_flags_posn
_atom_site_refinement_flags_adp
_atom_site_refinement_flags_occupancy
_atom_site_disorder_assembly
_atom_site_disorder_group
O1 O 0.5529(7) 0.8339(7) 0.3155(5) 0.0337(10) Uani 0.815 1 d . U P A 1
N6 N 0.84794(18) 0.72609(18) 0.46651(14) 0.0233(5) Uani 1 1 d . U . . .
N7 N 0.78249(17) 0.51878(18) 0.43801(14) 0.0226(5) Uani 1 1 d . U . . .
N8 N 0.99336(18) 0.56153(18) 0.49836(14) 0.0233(5) Uani 1 1 d . U . . .
N5 N 0.73233(18) 0.7278(2) 0.43332(14) 0.0248(5) Uani 1 1 d . U . . .
N4 N 0.52232(19) 0.4512(2) 0.41235(15) 0.0291(5) Uani 1 1 d . U . . .
N1 N 0.4862(2) 0.7459(2) 0.29041(15) 0.0344(6) Uani 1 1 d . U . . .
N3 N 0.40363(19) 0.4332(2) 0.38815(15) 0.0345(6) Uani 1 1 d . U . . .
O3 O 0.4316(4) 0.7456(4) 0.2190(3) 0.0477(9) Uani 0.815 1 d . U P A 1
N2 N 0.2490(2) 0.5576(3) 0.31408(18) 0.0445(7) Uani 1 1 d . U . . .
C5 C 0.8746(2) 0.5983(2) 0.46772(16) 0.0217(5) Uani 1 1 d . U . . .
C4 C 0.6946(2) 0.6049(2) 0.41658(17) 0.0225(5) Uani 1 1 d . U . . .
C3 C 0.5695(2) 0.5680(2) 0.38759(16) 0.0245(5) Uani 1 1 d . U . . .
C2 C 0.4752(2) 0.6285(2) 0.34161(17) 0.0265(6) Uani 1 1 d . U . . .
C1 C 0.3764(2) 0.5400(3) 0.34488(18) 0.0306(6) Uani 1 1 d . U . . .
O4 O 0.2178(9) 0.6631(11) 0.2882(5) 0.055(2) Uani 0.53 1 d . U P B 1
O7 O 0.1782(6) 0.4676(8) 0.3256(5) 0.079(2) Uani 0.53 1 d . U P B 1
H4 H 0.564(3) 0.383(3) 0.443(2) 0.056(10) Uiso 1 1 d . . . . .
H5 H 0.696(3) 0.802(3) 0.4293(19) 0.034(8) Uiso 1 1 d . . . . .
O2 O 0.248(4) 0.554(5) 0.231(3) 0.050(7) Uani 0.05 1 d . U P B 3
O5 O 0.175(4) 0.578(6) 0.364(4) 0.056(7) Uani 0.05 1 d . U P B 3
O4A O 0.2053(14) 0.6630(17) 0.3241(8) 0.079(4) Uani 0.42 1 d . U P B 2
O7A O 0.2027(8) 0.4586(10) 0.2757(6) 0.069(2) Uani 0.42 1 d . U P B 2
O1A O 0.572(4) 0.822(4) 0.323(3) 0.057(8) Uani 0.185 1 d . U P A 2
O3A O 0.400(2) 0.781(2) 0.2430(15) 0.072(6) Uani 0.185 1 d . U P A 2

loop_
_atom_site_aniso_label
_atom_site_aniso_U_11
_atom_site_aniso_U_22
_atom_site_aniso_U_33
_atom_site_aniso_U_23
_atom_site_aniso_U_13
_atom_site_aniso_U_12
O1 0.033(2) 0.0284(16) 0.039(2) 0.0073(14) -0.0117(17) 0.0034(14)
N6 0.0189(10) 0.0185(10) 0.0325(12) 0.0017(8) -0.0046(8) 0.0008(8)
N7 0.0158(9) 0.0189(9) 0.0331(12) 0.0004(8) -0.0041(8) 0.0004(7)
N8 0.0172(9) 0.0207(9) 0.0319(12) 0.0028(8) -0.0041(8) -0.0002(8)
N5 0.0198(10) 0.0199(10) 0.0346(12) 0.0020(9) -0.0043(9) 0.0048(8)
N4 0.0219(10) 0.0279(11) 0.0377(13) 0.0005(9) -0.0046(10) -0.0015(9)
N1 0.0243(11) 0.0454(14) 0.0335(13) 0.0091(10) -0.0043(10) 0.0042(10)
N3 0.0208(11) 0.0404(13) 0.0423(14) -0.0026(10) -0.0049(10) -0.0037(9)
O3 0.046(2) 0.064(2) 0.0335(18) 0.0113(15) -0.0132(15) 0.0003(17)
N2 0.0223(12) 0.0572(16) 0.0541(17) 0.0085(14) -0.0089(12) -0.0060(12)
C5 0.0179(11) 0.0196(11) 0.0276(13) 0.0017(9) -0.0021(10) 0.0010(9)
C4 0.0168(11) 0.0214(11) 0.0293(13) -0.0001(10) -0.0025(10) 0.0017(9)
C3 0.0181(11) 0.0254(12) 0.0299(14) -0.0022(10) -0.0004(10) 0.0029(9)
C2 0.0180(11) 0.0346(13) 0.0269(13) -0.0016(10) -0.0010(10) 0.0036(10)
C1 0.0190(12) 0.0395(14) 0.0334(15) -0.0018(12) -0.0026(11) 0.0007(11)
O4 0.028(3) 0.062(3) 0.074(5) 0.023(4) -0.022(3) 0.003(2)
O7 0.036(3) 0.084(4) 0.118(6) 0.019(5) -0.024(4) -0.027(3)
O2 0.038(11) 0.059(12) 0.052(7) 0.005(9) -0.011(7) 0.002(9)
O5 0.040(8) 0.066(12) 0.063(10) 0.004(10) 0.001(8) 0.007(9)
O4A 0.054(5) 0.080(5) 0.103(8) 0.008(7) -0.022(6) 0.028(4)
O7A 0.046(4) 0.080(4) 0.081(5) 0.001(5) -0.033(4) -0.013(3)
O1A 0.050(10) 0.058(10) 0.063(11) 0.011(8) -0.004(7) -0.011(8)
O3A 0.064(9) 0.079(10) 0.072(10) 0.032(7) -0.027(7) 0.007(7)

loop_
_atom_type_symbol
_atom_type_description
_atom_type_scat_dispersion_real
_atom_type_scat_dispersion_imag
_atom_type_scat_source
C C 0.0035 0.0016 'International Tables Vol C Tables 4.2.6.8 and 6.1.1.4'
H H 0.0000 0.0000 'International Tables Vol C Tables 4.2.6.8 and 6.1.1.4'
N N 0.0065 0.0032 'International Tables Vol C Tables 4.2.6.8 and 6.1.1.4'
O O 0.0116 0.0061 'International Tables Vol C Tables 4.2.6.8 and 6.1.1.4'

loop_
_geom_angle_atom_site_label_1
_geom_angle_atom_site_label_2
_geom_angle_atom_site_label_3
_geom_angle
_geom_angle_site_symmetry_1
_geom_angle_site_symmetry_3
_geom_angle_publ_flag
C5 N6 N5 102.56(18) . . ?
C4 N7 C5 102.02(18) . . ?
N8 N8 C5 112.3(2) 5_766 . ?
C4 N5 N6 109.89(19) . . ?
N3 N4 C3 113.6(2) . . ?
O1 N1 O3 124.2(5) . . ?
O1 N1 C2 119.4(4) . . ?
O3 N1 C2 116.2(3) . . ?
O1A N1 C2 110.4(18) . . ?
O3A N1 C2 119.9(12) . . ?
O3A N1 O1A 126(2) . . ?
C1 N3 N4 103.9(2) . . ?
O4 N2 C1 118.8(5) . . ?
O4 N2 O7 123.7(6) . . ?
O7 N2 C1 116.9(4) . . ?
O2 N2 C1 109(2) . . ?
O5 N2 C1 118(3) . . ?
O5 N2 O2 133(3) . . ?
O4A N2 C1 116.3(8) . . ?
O4A N2 O7A 128.7(9) . . ?
O7A N2 C1 114.9(5) . . ?
N6 C5 N7 114.8(2) . . ?
N6 C5 N8 117.3(2) . . ?
N7 C5 N8 127.9(2) . . ?
N7 C4 N5 110.7(2) . . ?
N7 C4 C3 123.9(2) . . ?
N5 C4 C3 125.1(2) . . ?
N4 C3 C4 119.1(2) . . ?
N4 C3 C2 105.1(2) . . ?
C2 C3 C4 135.6(2) . . ?
C3 C2 N1 126.2(2) . . ?
C3 C2 C1 104.7(2) . . ?
C1 C2 N1 128.4(2) . . ?
N3 C1 N2 118.4(2) . . ?
N3 C1 C2 112.7(2) . . ?
C2 C1 N2 128.6(2) . . ?

loop_
_geom_bond_atom_site_label_1
_geom_bond_atom_site_label_2
_geom_bond_distance
_geom_bond_site_symmetry_2
_geom_bond_publ_flag
O1 N1 1.208(8) . ?
N6 N5 1.341(3) . ?
N6 C5 1.329(3) . ?
N7 C5 1.356(3) . ?
N7 C4 1.328(3) . ?
N8 N8 1.259(4) 5_766 ?
N8 C5 1.409(3) . ?
N5 C4 1.337(3) . ?
N4 N3 1.340(3) . ?
N4 C3 1.345(3) . ?
N1 O3 1.240(4) . ?
N1 C2 1.432(3) . ?
N1 O1A 1.30(4) . ?
N1 O3A 1.23(2) . ?
N3 C1 1.304(4) . ?
N2 C1 1.458(3) . ?
N2 O4 1.191(11) . ?
N2 O7 1.201(7) . ?
N2 O2 1.27(5) . ?
N2 O5 1.12(5) . ?
N2 O4A 1.179(17) . ?
N2 O7A 1.267(9) . ?
C4 C3 1.464(3) . ?
C3 C2 1.378(3) . ?
C2 C1 1.391(4) . ?
